data_4073496
loop_
_publ_author_name
'McGlacken, Gerard P.'
'O'Brien, Ciara T.'
'Whitwood, Adrian C.'
'Fairlamb, Ian J. S.'

_publ_section_title
;
 Chiral Mono- and Bis-annelated Cyclopentadienyl Ligands Derived from
 Tartaric Acid:&#x00A0; Synthesis of [(\h5-Cyclopentadienyl)RuCl(cod)] and
 [(\h5-Cyclopentadienyl)(\h6-benzene)Ru]PF6Derivatives
;
_journal_issue 15
_journal_name_full Organometallics
_journal_page_first 3722
_journal_paper_doi 10.1021/om700393b
_journal_volume 26
_journal_year 2007
_chemical_absolute_configuration syn
_chemical_formula_moiety 'C12 H16 O2'
_chemical_formula_sum 'C12 H16 O2'
_chemical_formula_weight 192.25
_chemical_name_systematic
; 
 ? 
;
_space_group_IT_number 5
_symmetry_cell_setting monoclinic
_symmetry_space_group_name_Hall 'C 2y'
_symmetry_space_group_name_H-M 'C 1 2 1'
_atom_sites_solution_hydrogens geom
_atom_sites_solution_primary direct
_atom_sites_solution_secondary difmap
_audit_creation_method SHELXL-97
_cell_angle_alpha 90.00
_cell_angle_beta 113.273(5)
_cell_angle_gamma 90.00
_cell_formula_units_Z 8
_cell_length_a 19.719(5)
_cell_length_b 7.3842(19)
_cell_length_c 15.748(4)
_cell_measurement_reflns_used 1486
_cell_measurement_temperature 100(2)
_cell_measurement_theta_max 22.29
_cell_measurement_theta_min 2.25
_cell_volume 2106.5(9)
_computing_cell_refinement 'Bruker SMART'
_computing_data_collection 'Bruker SMART'
_computing_data_reduction 'Bruker SAINT'
_computing_molecular_graphics 'Bruker SHELXTL'
_computing_publication_material 'Bruker SHELXTL'
_computing_structure_refinement 'SHELXL-97 (Sheldrick, 1997)'
_computing_structure_solution 'SHELXS-97 (Sheldrick, 1990)'
_diffrn_ambient_temperature 100(2)
_diffrn_measured_fraction_theta_full 0.996
_diffrn_measured_fraction_theta_max 0.996
_diffrn_measurement_device_type 'CCD area detector'
_diffrn_measurement_method 'phi and omega scans'
_diffrn_radiation_monochromator graphite
_diffrn_radiation_source 'fine-focus sealed tube'
_diffrn_radiation_type MoK\a
_diffrn_radiation_wavelength 0.71073
_diffrn_reflns_av_R_equivalents 0.0621
_diffrn_reflns_av_sigmaI/netI 0.0641
_diffrn_reflns_limit_h_max 23
_diffrn_reflns_limit_h_min -23
_diffrn_reflns_limit_k_max 8
_diffrn_reflns_limit_k_min -8
_diffrn_reflns_limit_l_max 18
_diffrn_reflns_limit_l_min -18
_diffrn_reflns_number 8462
_diffrn_reflns_theta_full 25.11
_diffrn_reflns_theta_max 25.11
_diffrn_reflns_theta_min 1.41
_exptl_absorpt_coefficient_mu 0.081
_exptl_absorpt_correction_T_max 1.000
_exptl_absorpt_correction_T_min 0.869
_exptl_absorpt_correction_type multi-scan
_exptl_absorpt_process_details 'SADABS v2.03; (Sheldrick)'
_exptl_crystal_colour colourless
_exptl_crystal_density_diffrn 1.212
_exptl_crystal_density_method 'not measured'
_exptl_crystal_description plate
_exptl_crystal_F_000 832
_exptl_crystal_size_max 0.27
_exptl_crystal_size_mid 0.10
_exptl_crystal_size_min 0.02
_refine_diff_density_max 0.606
_refine_diff_density_min -0.313
_refine_diff_density_rms 0.072
_refine_ls_abs_structure_details 'Flack H D (1983), Acta Cryst. A39, 876-881'
_refine_ls_abs_structure_Flack 10(10)
_refine_ls_extinction_method none
_refine_ls_goodness_of_fit_ref 1.132
_refine_ls_hydrogen_treatment constr
_refine_ls_matrix_type full
_refine_ls_number_parameters 257
_refine_ls_number_reflns 2031
_refine_ls_number_restraints 1
_refine_ls_restrained_S_all 1.132
_refine_ls_R_factor_all 0.0983
_refine_ls_R_factor_gt 0.0760
_refine_ls_shift/su_max 0.000
_refine_ls_shift/su_mean 0.000
_refine_ls_structure_factor_coef Fsqd
_refine_ls_weighting_details 'calc w=1/[\s^2^(Fo^2^)+(0.0792P)^2^+9.3428P] where P=(Fo^2^+2Fc^2^)/3'
_refine_ls_weighting_scheme calc
_refine_ls_wR_factor_gt 0.2049
_refine_ls_wR_factor_ref 0.2161
_reflns_number_gt 1568
_reflns_number_total 2031
_reflns_threshold_expression >2sigma(I)
_cod_data_source_file om700393b-file006.cif
_cod_data_source_block ijf0508a
_cod_depositor_comments
;
The following automatic conversions were performed:

'_symmetry_cell_setting' value 'Monoclinic' changed to 'monoclinic'
according to /home/saulius/struct/CIF-dictionaries/cif_core.dic
dictionary named 'cif_core.dic' version 2.4.1 from 2010-06-29.

Automatic conversion script
Id: cif_fix_values 1715 2011-07-08 13:25:40Z adriana 
;
_cod_original_sg_symbol_H-M C2
_cod_database_code 4073496

loop_
_symmetry_equiv_pos_as_xyz
'x, y, z'
'-x, y, -z'
'x+1/2, y+1/2, z'
'-x+1/2, y+1/2, -z'

loop_
_atom_site_label
_atom_site_type_symbol
_atom_site_fract_x
_atom_site_fract_y
_atom_site_fract_z
_atom_site_U_iso_or_equiv
_atom_site_adp_type
_atom_site_occupancy
_atom_site_symmetry_multiplicity
_atom_site_calc_flag
_atom_site_refinement_flags
_atom_site_disorder_assembly
_atom_site_disorder_group
C1 C 0.0647(4) 0.2422(11) 0.1571(5) 0.0229(18) Uani 1 1 d . . .
H1A H 0.0825 0.2069 0.2230 0.027 Uiso 1 1 calc R . .
H1B H 0.0871 0.1605 0.1255 0.027 Uiso 1 1 calc R . .
C2 C 0.0835(3) 0.4345(10) 0.1479(4) 0.0177(14) Uani 1 1 d . . .
H2 H 0.0722 0.4604 0.0814 0.021 Uiso 1 1 calc R . .
C3 C 0.0410(4) 0.5640(11) 0.1815(5) 0.0242(16) Uani 1 1 d . . .
H3 H 0.0460 0.5294 0.2451 0.029 Uiso 1 1 calc R . .
C4 C -0.0395(4) 0.5715(13) 0.1170(5) 0.0269(19) Uani 1 1 d . . .
H4A H -0.0686 0.6347 0.1468 0.032 Uiso 1 1 calc R . .
H4B H -0.0457 0.6366 0.0595 0.032 Uiso 1 1 calc R . .
C5 C -0.0646(5) 0.3780(12) 0.0961(5) 0.0254(19) Uani 1 1 d . . .
C6 C -0.0181(4) 0.2345(12) 0.1120(5) 0.0244(18) Uani 1 1 d . A .
C7A C -0.0637(5) 0.0675(15) 0.0784(5) 0.034(2) Uani 0.50 1 d P A 1
H7A H -0.0470 -0.0541 0.0819 0.041 Uiso 0.50 1 calc PR A 1
C7B C -0.0637(5) 0.0675(15) 0.0784(5) 0.034(2) Uani 0.50 1 d P A 2
H7B1 H -0.0510 0.0050 0.0309 0.041 Uiso 0.50 1 calc PR A 2
H7B2 H -0.0561 -0.0173 0.1300 0.041 Uiso 0.50 1 calc PR A 2
C8 C -0.1365(5) 0.1305(13) 0.0406(6) 0.032(2) Uani 1 1 d . . .
H8 H -0.1779 0.0540 0.0113 0.039 Uiso 1 1 calc R A 1
C9A C -0.1422(5) 0.3191(14) 0.0503(6) 0.034(2) Uani 0.50 1 d P A 1
H9A1 H -0.1701 0.3470 0.0889 0.041 Uiso 0.50 1 calc PR A 1
H9A2 H -0.1668 0.3783 -0.0107 0.041 Uiso 0.50 1 calc PR A 1
C9B C -0.1422(5) 0.3191(14) 0.0503(6) 0.034(2) Uani 0.50 1 d P A 2
H9B H -0.1856 0.3911 0.0318 0.041 Uiso 0.50 1 calc PR A 2
C10 C 0.1567(4) 0.6805(12) 0.2126(5) 0.0235(19) Uani 1 1 d . . .
C11 C 0.1988(4) 0.7260(13) 0.3121(5) 0.0291(19) Uani 1 1 d . . .
H11A H 0.1763 0.6650 0.3497 0.044 Uiso 1 1 calc R . .
H11B H 0.1978 0.8573 0.3206 0.044 Uiso 1 1 calc R . .
H11C H 0.2501 0.6857 0.3313 0.044 Uiso 1 1 calc R . .
C12 C 0.1872(4) 0.7697(13) 0.1484(5) 0.0308(19) Uani 1 1 d . . .
H12A H 0.2394 0.7374 0.1676 0.046 Uiso 1 1 calc R . .
H12B H 0.1826 0.9015 0.1511 0.046 Uiso 1 1 calc R . .
H12C H 0.1595 0.7278 0.0850 0.046 Uiso 1 1 calc R . .
O1 O 0.1585(3) 0.4874(7) 0.2025(3) 0.0258(13) Uani 1 1 d . . .
O2 O 0.0805(3) 0.7317(8) 0.1847(4) 0.0258(13) Uani 1 1 d . . .
C13 C 0.4338(4) 0.7510(11) 0.3507(5) 0.0255(19) Uani 1 1 d . . .
H13A H 0.4150 0.7576 0.4003 0.031 Uiso 1 1 calc R . .
H13B H 0.4120 0.8517 0.3068 0.031 Uiso 1 1 calc R . .
C14 C 0.4141(4) 0.5722(10) 0.3016(5) 0.0224(16) Uani 1 1 d . . .
H14 H 0.4210 0.5785 0.2420 0.027 Uiso 1 1 calc R . .
C15 C 0.4605(4) 0.4217(10) 0.3605(5) 0.0224(15) Uani 1 1 d . . .
H15 H 0.4608 0.4295 0.4241 0.027 Uiso 1 1 calc R . .
C16 C 0.5393(4) 0.4330(12) 0.3661(5) 0.0251(17) Uani 1 1 d . . .
H16A H 0.5715 0.3446 0.4115 0.030 Uiso 1 1 calc R . .
H16B H 0.5408 0.4083 0.3051 0.030 Uiso 1 1 calc R . .
C17 C 0.5635(4) 0.6225(12) 0.3964(5) 0.024(2) Uani 1 1 d . . .
C18 C 0.5174(4) 0.7628(11) 0.3910(5) 0.0226(18) Uani 1 1 d . B .
C19A C 0.5616(5) 0.9237(13) 0.4282(5) 0.0310(19) Uani 0.50 1 d P B 1
H19A H 0.5426 1.0405 0.4317 0.037 Uiso 0.50 1 calc PR B 1
C19B C 0.5616(5) 0.9237(13) 0.4282(5) 0.0310(19) Uani 0.50 1 d P B 2
H19B H 0.5487 1.0187 0.3800 0.037 Uiso 0.50 1 calc PR B 2
H19C H 0.5513 0.9714 0.4807 0.037 Uiso 0.50 1 calc PR B 2
C20 C 0.6361(5) 0.8802(12) 0.4579(5) 0.032(2) Uani 1 1 d . . .
H20 H 0.6767 0.9604 0.4847 0.039 Uiso 1 1 calc R B 1
C21A C 0.6397(4) 0.6896(13) 0.4399(5) 0.0266(19) Uani 0.50 1 d P B 1
H21A H 0.6668 0.6240 0.4984 0.032 Uiso 0.50 1 calc PR B 1
H21B H 0.6657 0.6707 0.3983 0.032 Uiso 0.50 1 calc PR B 1
C21B C 0.6397(4) 0.6896(13) 0.4399(5) 0.0266(19) Uani 0.50 1 d P B 2
H21C H 0.6833 0.6202 0.4538 0.032 Uiso 0.50 1 calc PR B 2
C22 C 0.3427(5) 0.3149(11) 0.2840(6) 0.028(2) Uani 1 1 d . . .
C23 C 0.3112(4) 0.2458(14) 0.3508(5) 0.032(2) Uani 1 1 d . . .
H23A H 0.3089 0.1133 0.3481 0.049 Uiso 1 1 calc R . .
H23B H 0.2615 0.2950 0.3342 0.049 Uiso 1 1 calc R . .
H23C H 0.3429 0.2843 0.4136 0.049 Uiso 1 1 calc R . .
C24 C 0.3036(4) 0.2454(13) 0.1875(5) 0.0282(18) Uani 1 1 d . . .
H24A H 0.3280 0.2917 0.1485 0.042 Uiso 1 1 calc R . .
H24B H 0.2521 0.2862 0.1629 0.042 Uiso 1 1 calc R . .
H24C H 0.3051 0.1127 0.1880 0.042 Uiso 1 1 calc R . .
O3 O 0.3420(3) 0.5126(8) 0.2848(4) 0.0264(14) Uani 1 1 d . . .
O4 O 0.4201(3) 0.2643(8) 0.3143(4) 0.0306(14) Uani 1 1 d . . .

loop_
_atom_site_aniso_label
_atom_site_aniso_U_11
_atom_site_aniso_U_22
_atom_site_aniso_U_33
_atom_site_aniso_U_23
_atom_site_aniso_U_13
_atom_site_aniso_U_12
C1 0.030(5) 0.012(4) 0.024(4) 0.004(3) 0.008(3) -0.003(4)
C2 0.015(3) 0.019(4) 0.017(3) 0.008(3) 0.004(3) 0.002(3)
C3 0.024(4) 0.024(4) 0.025(4) -0.001(3) 0.010(3) -0.002(3)
C4 0.018(4) 0.035(5) 0.022(4) -0.007(4) 0.003(3) -0.003(4)
C5 0.024(5) 0.024(5) 0.030(4) 0.003(3) 0.013(3) 0.009(3)
C6 0.030(5) 0.021(5) 0.025(4) 0.005(4) 0.013(3) 0.005(4)
C7A 0.038(5) 0.037(6) 0.021(4) 0.011(4) 0.006(3) -0.004(5)
C7B 0.038(5) 0.037(6) 0.021(4) 0.011(4) 0.006(3) -0.004(5)
C8 0.030(5) 0.038(6) 0.030(4) -0.001(4) 0.013(4) -0.013(4)
C9A 0.023(5) 0.048(6) 0.028(4) -0.005(4) 0.007(3) -0.007(4)
C9B 0.023(5) 0.048(6) 0.028(4) -0.005(4) 0.007(3) -0.007(4)
C10 0.014(4) 0.024(5) 0.031(4) -0.005(3) 0.008(3) -0.003(4)
C11 0.025(4) 0.031(5) 0.037(4) -0.010(4) 0.018(3) -0.002(4)
C12 0.026(4) 0.032(5) 0.035(4) -0.003(4) 0.012(3) -0.007(4)
O1 0.019(3) 0.017(3) 0.037(3) 0.002(2) 0.007(2) 0.005(2)
O2 0.019(3) 0.017(3) 0.040(3) -0.013(3) 0.011(2) -0.003(3)
C13 0.024(4) 0.020(5) 0.024(4) -0.005(3) 0.001(3) 0.007(4)
C14 0.020(4) 0.027(4) 0.018(3) 0.006(3) 0.005(3) 0.002(3)
C15 0.021(4) 0.014(3) 0.028(4) -0.004(3) 0.005(3) -0.004(3)
C16 0.026(4) 0.019(4) 0.030(4) 0.003(4) 0.011(3) 0.010(4)
C17 0.022(4) 0.032(5) 0.013(3) -0.006(3) 0.002(3) -0.011(4)
C18 0.025(4) 0.023(5) 0.023(4) -0.007(3) 0.012(3) -0.011(4)
C19A 0.045(5) 0.020(4) 0.028(4) -0.002(4) 0.014(3) -0.015(4)
C19B 0.045(5) 0.020(4) 0.028(4) -0.002(4) 0.014(3) -0.015(4)
C20 0.042(6) 0.025(5) 0.022(4) 0.001(3) 0.004(3) -0.019(4)
C21A 0.021(4) 0.030(5) 0.025(4) 0.004(3) 0.005(3) -0.005(4)
C21B 0.021(4) 0.030(5) 0.025(4) 0.004(3) 0.005(3) -0.005(4)
C22 0.026(5) 0.020(5) 0.035(5) 0.007(4) 0.010(4) 0.007(4)
C23 0.027(4) 0.036(5) 0.034(4) 0.018(4) 0.012(3) 0.008(4)
C24 0.022(4) 0.030(5) 0.034(4) -0.001(4) 0.013(3) -0.002(4)
O3 0.019(3) 0.027(3) 0.033(3) -0.004(2) 0.011(2) -0.002(3)
O4 0.018(3) 0.022(4) 0.043(3) 0.001(3) 0.002(2) 0.000(3)

loop_
_atom_type_symbol
_atom_type_description
_atom_type_scat_dispersion_real
_atom_type_scat_dispersion_imag
_atom_type_scat_source
C C 0.0033 0.0000 'International Tables Vol C Tables 4.2.6.8 and 6.1.1.4'
H H 0.0000 0.0000 'International Tables Vol C Tables 4.2.6.8 and 6.1.1.4'
O O 0.0106 0.0000 'International Tables Vol C Tables 4.2.6.8 and 6.1.1.4'

loop_
_geom_angle_atom_site_label_1
_geom_angle_atom_site_label_2
_geom_angle_atom_site_label_3
_geom_angle
C2 C1 C6 104.8(6)
C2 C1 H1A 110.8
C6 C1 H1A 110.8
C2 C1 H1B 110.8
C6 C1 H1B 110.8
H1A C1 H1B 108.9
O1 C2 C1 115.9(6)
O1 C2 C3 101.7(5)
C1 C2 C3 112.2(6)
O1 C2 H2 108.9
C1 C2 H2 108.9
C3 C2 H2 108.9
O2 C3 C2 100.9(5)
O2 C3 C4 113.5(7)
C2 C3 C4 111.8(6)
O2 C3 H3 110.1
C2 C3 H3 110.1
C4 C3 H3 110.1
C5 C4 C3 106.3(7)
C5 C4 H4A 110.5
C3 C4 H4A 110.5
C5 C4 H4B 110.5
C3 C4 H4B 110.5
H4A C4 H4B 108.7
C6 C5 C9A 110.7(8)
C6 C5 C4 124.1(7)
C9A C5 C4 125.1(7)
C5 C6 C7A 108.1(7)
C5 C6 C1 125.9(8)
C7A C6 C1 126.0(8)
C8 C7A C6 104.4(9)
C8 C7A H7A 127.8
C6 C7A H7A 127.8
C7A C8 C9A 113.3(9)
C7A C8 H8 123.4
C9A C8 H8 123.4
C8 C9A C5 103.4(8)
C8 C9A H9A1 111.1
C5 C9A H9A1 111.1
C8 C9A H9A2 111.1
C5 C9A H9A2 111.1
H9A1 C9A H9A2 109.0
O1 C10 O2 107.2(6)
O1 C10 C11 108.2(7)
O2 C10 C11 110.1(6)
O1 C10 C12 108.8(7)
O2 C10 C12 108.9(6)
C11 C10 C12 113.5(7)
C10 C11 H11A 109.5
C10 C11 H11B 109.5
H11A C11 H11B 109.5
C10 C11 H11C 109.5
H11A C11 H11C 109.5
H11B C11 H11C 109.5
C10 C12 H12A 109.5
C10 C12 H12B 109.5
H12A C12 H12B 109.5
C10 C12 H12C 109.5
H12A C12 H12C 109.5
H12B C12 H12C 109.5
C10 O1 C2 105.7(6)
C10 O2 C3 105.5(6)
C14 C13 C18 106.5(6)
C14 C13 H13A 110.4
C18 C13 H13A 110.4
C14 C13 H13B 110.4
C18 C13 H13B 110.4
H13A C13 H13B 108.6
O3 C14 C13 114.1(6)
O3 C14 C15 102.0(6)
C13 C14 C15 111.2(6)
O3 C14 H14 109.8
C13 C14 H14 109.8
C15 C14 H14 109.8
O4 C15 C14 101.8(5)
O4 C15 C16 115.0(6)
C14 C15 C16 110.7(6)
O4 C15 H15 109.7
C14 C15 H15 109.7
C16 C15 H15 109.7
C17 C16 C15 105.0(7)
C17 C16 H16A 110.7
C15 C16 H16A 110.7
C17 C16 H16B 110.7
C15 C16 H16B 110.7
H16A C16 H16B 108.8
C18 C17 C21A 108.0(7)
C18 C17 C16 124.9(7)
C21A C17 C16 127.1(8)
C17 C18 C19A 108.5(7)
C17 C18 C13 124.9(7)
C19A C18 C13 126.6(8)
C20 C19A C18 109.4(8)
C20 C19A H19A 125.3
C18 C19A H19A 125.3
C19A C20 C21A 106.6(8)
C19A C20 H20 126.7
C21A C20 H20 126.7
C20 C21A C17 107.5(8)
C20 C21A H21A 110.2
C17 C21A H21A 110.2
C20 C21A H21B 110.2
C17 C21A H21B 110.2
H21A C21A H21B 108.5
O4 C22 O3 105.4(7)
O4 C22 C24 107.3(7)
O3 C22 C24 110.4(7)
O4 C22 C23 110.6(6)
O3 C22 C23 109.0(7)
C24 C22 C23 113.8(8)
C22 C23 H23A 109.5
C22 C23 H23B 109.5
H23A C23 H23B 109.5
C22 C23 H23C 109.5
H23A C23 H23C 109.5
H23B C23 H23C 109.5
C22 C24 H24A 109.5
C22 C24 H24B 109.5
H24A C24 H24B 109.5
C22 C24 H24C 109.5
H24A C24 H24C 109.5
H24B C24 H24C 109.5
C14 O3 C22 107.6(6)
C15 O4 C22 105.0(6)

loop_
_geom_bond_atom_site_label_1
_geom_bond_atom_site_label_2
_geom_bond_distance
C1 C2 1.489(11)
C1 C6 1.503(11)
C1 H1A 0.9900
C1 H1B 0.9900
C2 O1 1.441(8)
C2 C3 1.499(9)
C2 H2 1.0000
C3 O2 1.454(10)
C3 C4 1.511(10)
C3 H3 1.0000
C4 C5 1.505(13)
C4 H4A 0.9900
C4 H4B 0.9900
C5 C6 1.358(12)
C5 C9A 1.476(12)
C6 C7A 1.495(13)
C7A C8 1.398(13)
C7A H7A 0.9500
C8 C9A 1.411(13)
C8 H8 0.9500
C9A H9A1 0.9900
C9A H9A2 0.9900
C10 O1 1.437(10)
C10 O2 1.439(9)
C10 C11 1.493(10)
C10 C12 1.517(11)
C11 H11A 0.9800
C11 H11B 0.9800
C11 H11C 0.9800
C12 H12A 0.9800
C12 H12B 0.9800
C12 H12C 0.9800
C13 C14 1.501(11)
C13 C18 1.516(10)
C13 H13A 0.9900
C13 H13B 0.9900
C14 O3 1.409(8)
C14 C15 1.504(10)
C14 H14 1.0000
C15 O4 1.434(9)
C15 C16 1.524(10)
C15 H15 1.0000
C16 C17 1.495(12)
C16 H16A 0.9900
C16 H16B 0.9900
C17 C18 1.359(12)
C17 C21A 1.469(11)
C18 C19A 1.453(12)
C19A C20 1.393(12)
C19A H19A 0.9500
C20 C21A 1.443(12)
C20 H20 0.9500
C21A H21A 0.9900
C21A H21B 0.9900
C22 O4 1.457(10)
C22 O3 1.460(10)
C22 C24 1.496(11)
C22 C23 1.506(11)
C23 H23A 0.9800
C23 H23B 0.9800
C23 H23C 0.9800
C24 H24A 0.9800
C24 H24B 0.9800
C24 H24C 0.9800

loop_
_geom_torsion_atom_site_label_1
_geom_torsion_atom_site_label_2
_geom_torsion_atom_site_label_3
_geom_torsion_atom_site_label_4
_geom_torsion
C6 C1 C2 O1 167.4(5)
C6 C1 C2 C3 51.3(7)
O1 C2 C3 O2 43.3(6)
C1 C2 C3 O2 167.8(6)
O1 C2 C3 C4 164.2(6)
C1 C2 C3 C4 -71.3(8)
O2 C3 C4 C5 160.5(6)
C2 C3 C4 C5 47.2(8)
C3 C4 C5 C6 -16.3(10)
C3 C4 C5 C9A 167.9(7)
C9A C5 C6 C7A -1.1(9)
C4 C5 C6 C7A -177.5(8)
C9A C5 C6 C1 179.9(7)
C4 C5 C6 C1 3.5(12)
C2 C1 C6 C5 -20.0(10)
C2 C1 C6 C7A 161.2(7)
C5 C6 C7A C8 2.3(8)
C1 C6 C7A C8 -178.8(7)
C6 C7A C8 C9A -2.7(9)
C7A C8 C9A C5 2.0(10)
C6 C5 C9A C8 -0.4(10)
C4 C5 C9A C8 175.9(8)
O2 C10 O1 C2 13.8(7)
C11 C10 O1 C2 132.4(6)
C12 C10 O1 C2 -103.8(6)
C1 C2 O1 C10 -157.3(6)
C3 C2 O1 C10 -35.3(6)
O1 C10 O2 C3 14.4(7)
C11 C10 O2 C3 -103.1(7)
C12 C10 O2 C3 131.9(6)
C2 C3 O2 C10 -35.4(7)
C4 C3 O2 C10 -155.1(6)
C18 C13 C14 O3 161.3(6)
C18 C13 C14 C15 46.6(8)
O3 C14 C15 O4 42.4(6)
C13 C14 C15 O4 164.3(6)
O3 C14 C15 C16 165.1(6)
C13 C14 C15 C16 -73.0(8)
O4 C15 C16 C17 167.5(6)
C14 C15 C16 C17 52.8(7)
C15 C16 C17 C18 -18.1(10)
C15 C16 C17 C21A 159.3(7)
C21A C17 C18 C19A 1.5(8)
C16 C17 C18 C19A 179.3(7)
C21A C17 C18 C13 -179.9(7)
C16 C17 C18 C13 -2.1(12)
C14 C13 C18 C17 -11.8(10)
C14 C13 C18 C19A 166.6(7)
C17 C18 C19A C20 -0.8(8)
C13 C18 C19A C20 -179.4(7)
C18 C19A C20 C21A -0.2(8)
C19A C20 C21A C17 1.1(8)
C18 C17 C21A C20 -1.6(9)
C16 C17 C21A C20 -179.4(7)
C13 C14 O3 C22 -150.7(7)
C15 C14 O3 C22 -30.8(7)
O4 C22 O3 C14 8.0(8)
C24 C22 O3 C14 -107.5(7)
C23 C22 O3 C14 126.8(6)
C14 C15 O4 C22 -37.7(7)
C16 C15 O4 C22 -157.5(6)
O3 C22 O4 C15 19.5(8)
C24 C22 O4 C15 137.1(7)
C23 C22 O4 C15 -98.1(8)
